data_4077249
loop_
_publ_author_name
'Lief, Graham R.'
'Carrow, Christopher J.'
'Stahl, Lothar'
'Staples, Richard J.'

_publ_section_title
;
 Trispirocyclic Bis(dimethylaluminum)bis(amido)cyclodiphosph(V)azanes
;
_journal_issue 8
_journal_name_full Organometallics
_journal_page_first 1629
_journal_paper_doi 10.1021/om000916e
_journal_volume 20
_journal_year 2001
_chemical_formula_sum 'C20 H48 Al2 N4 P2 S2'
_chemical_formula_weight 524.64
_chemical_name_systematic
; 
 ? 
;
_space_group_IT_number 60
_symmetry_cell_setting orthorhombic
_symmetry_space_group_name_Hall '-P 2n 2ab'
_symmetry_space_group_name_H-M 'P b c n'
_atom_sites_solution_hydrogens geom
_atom_sites_solution_primary direct
_atom_sites_solution_secondary difmap
_audit_creation_method SHELXL-97
_cell_angle_alpha 90.00
_cell_angle_beta 90.00
_cell_angle_gamma 90.00
_cell_formula_units_Z 4
_cell_length_a 10.1296(5)
_cell_length_b 15.5105(7)
_cell_length_c 19.7311(9)
_cell_measurement_temperature 213(2)
_cell_volume 3100.1(3)
_computing_cell_refinement 'SMART (BRUKER, V5.054, 1998)'
_computing_data_collection 'ASTRO (BRUKER, V5.007, 1997)'
_computing_data_reduction 'SAINT (BRUKER, V6.01, 1999)'
_computing_molecular_graphics 'SHELXTL (BRUKER, 1998, V5.1)'
_computing_publication_material 'XCIF (Sheldrick and BRUKER, 1997, V5.1)'
_computing_structure_refinement 'SHELXL-97 (Sheldrick, 1997)'
_computing_structure_solution 'SHELXS-97 (Sheldrick, 1990)'
_diffrn_ambient_temperature 213(2)
_diffrn_measured_fraction_theta_full 0.993
_diffrn_measured_fraction_theta_max 0.993
_diffrn_measurement_method '\w, 0.3 deg'
_diffrn_radiation_monochromator graphite
_diffrn_radiation_source 'fine-focus sealed tube'
_diffrn_radiation_type MoK\a
_diffrn_radiation_wavelength 0.71073
_diffrn_reflns_av_R_equivalents 0.0477
_diffrn_reflns_av_sigmaI/netI 0.0313
_diffrn_reflns_limit_h_max 13
_diffrn_reflns_limit_h_min -13
_diffrn_reflns_limit_k_max 10
_diffrn_reflns_limit_k_min -20
_diffrn_reflns_limit_l_max 25
_diffrn_reflns_limit_l_min -26
_diffrn_reflns_number 19403
_diffrn_reflns_theta_full 28.28
_diffrn_reflns_theta_max 28.28
_diffrn_reflns_theta_min 2.06
_diffrn_standards_decay_% <1
_diffrn_standards_interval_count 0
_diffrn_standards_number 0
_exptl_absorpt_coefficient_mu 0.346
_exptl_absorpt_correction_T_max 0.7697
_exptl_absorpt_correction_T_min 0.9422
_exptl_absorpt_correction_type empirical
_exptl_crystal_colour colorless
_exptl_crystal_density_diffrn 1.124
_exptl_crystal_density_method 'not measured'
_exptl_crystal_description block
_exptl_crystal_F_000 1136
_exptl_crystal_size_max 0.05
_exptl_crystal_size_mid 0.15
_exptl_crystal_size_min 0.25
_refine_diff_density_max 1.108
_refine_diff_density_min -0.912
_refine_diff_density_rms 0.094
_refine_ls_extinction_method none
_refine_ls_goodness_of_fit_ref 1.162
_refine_ls_hydrogen_treatment mixed
_refine_ls_matrix_type full
_refine_ls_number_parameters 136
_refine_ls_number_reflns 3828
_refine_ls_number_restraints 36
_refine_ls_restrained_S_all 1.246
_refine_ls_R_factor_all 0.1135
_refine_ls_R_factor_gt 0.0780
_refine_ls_shift/su_max 0.006
_refine_ls_shift/su_mean 0.000
_refine_ls_structure_factor_coef Fsqd
_refine_ls_weighting_details 'calc w=1/[\s^2^(Fo^2^)+(0.0904P)^2^+6.3986P] where P=(Fo^2^+2Fc^2^)/3'
_refine_ls_weighting_scheme calc
_refine_ls_wR_factor_gt 0.2055
_refine_ls_wR_factor_ref 0.2357
_reflns_number_gt 2659
_reflns_number_total 3828
_reflns_threshold_expression >2sigma(I)
_cod_data_source_file om000916e.cif
_cod_data_source_block 12
_cod_depositor_comments
;
The following automatic conversions were performed:

'_symmetry_cell_setting' value 'Orthorhombic' changed to
'orthorhombic' according to
/home/saulius/struct/CIF-dictionaries/cif_core.dic dictionary named
'cif_core.dic' version 2.4.2 from
2011-04-26.

'_exptl_absorpt_correction_type' value 'Empirical'
changed to 'empirical' according to
/home/saulius/struct/CIF-dictionaries/cif_core.dic dictionary named
'cif_core.dic' version 2.4.2 from 2011-04-26.

Automatic conversion script
Id: cif_fix_values 1715 2011-07-08 13:25:40Z adriana 
;
_cod_original_sg_symbol_H-M Pbcn
_cod_database_code 4077249

loop_
_symmetry_equiv_pos_as_xyz
'x, y, z'
'-x+1/2, -y+1/2, z+1/2'
'-x, y, -z+1/2'
'x+1/2, -y+1/2, -z'
'-x, -y, -z'
'x-1/2, y-1/2, -z-1/2'
'x, -y, z-1/2'
'-x-1/2, y-1/2, z'

loop_
_atom_site_label
_atom_site_type_symbol
_atom_site_fract_x
_atom_site_fract_y
_atom_site_fract_z
_atom_site_U_iso_or_equiv
_atom_site_adp_type
_atom_site_occupancy
_atom_site_symmetry_multiplicity
_atom_site_calc_flag
_atom_site_refinement_flags
Al1 Al 0.30670(14) 0.12037(11) 0.57458(6) 0.0505(4) Uani 1 1 d .
P1 P 0.43938(9) 0.13575(6) 0.69481(4) 0.0304(3) Uani 1 1 d .
S1 S 0.39983(18) 0.02181(8) 0.65170(6) 0.0660(5) Uani 1 1 d .
N1 N 0.3766(4) 0.1992(3) 0.64043(17) 0.0489(10) Uani 1 1 d .
N2 N 0.5961(3) 0.1452(3) 0.72173(16) 0.0419(9) Uani 1 1 d .
C1 C 0.1153(6) 0.1053(7) 0.5733(4) 0.124(4) Uani 1 1 d .
H1A H 0.0851 0.1009 0.5268 0.186 Uiso 1 1 calc R
H1B H 0.0736 0.1545 0.5949 0.186 Uiso 1 1 calc R
H1C H 0.0921 0.0531 0.5976 0.186 Uiso 1 1 calc R
C2 C 0.3972(6) 0.1221(4) 0.4870(2) 0.0716(17) Uani 1 1 d .
H2A H 0.3330 0.1157 0.4509 0.107 Uiso 1 1 calc R
H2B H 0.4601 0.0751 0.4850 0.107 Uiso 1 1 calc R
H2C H 0.4433 0.1765 0.4817 0.107 Uiso 1 1 calc R
C3 C 0.3717(13) 0.2947(5) 0.6348(4) 0.136(3) Uani 1 1 d U
C4 C 0.2739(13) 0.3167(5) 0.5794(4) 0.158(4) Uani 1 1 d U
H4A H 0.1862 0.2986 0.5931 0.237 Uiso 1 1 calc R
H4B H 0.2986 0.2873 0.5380 0.237 Uiso 1 1 calc R
H4C H 0.2742 0.3785 0.5718 0.237 Uiso 1 1 calc R
C5 C 0.5156(17) 0.3285(6) 0.6133(5) 0.168(4) Uani 1 1 d U
H5A H 0.5784 0.3149 0.6488 0.252 Uiso 1 1 calc R
H5B H 0.5128 0.3904 0.6066 0.252 Uiso 1 1 calc R
H5C H 0.5424 0.3006 0.5715 0.252 Uiso 1 1 calc R
C6 C 0.3379(14) 0.3398(5) 0.6982(4) 0.167(4) Uani 1 1 d U
H6A H 0.2506 0.3222 0.7130 0.250 Uiso 1 1 calc R
H6B H 0.3387 0.4016 0.6905 0.250 Uiso 1 1 calc R
H6C H 0.4020 0.3253 0.7329 0.250 Uiso 1 1 calc R
C7 C 0.7207(6) 0.1211(8) 0.6849(3) 0.122(3) Uani 1 1 d U
C8 C 0.7133(6) 0.1463(7) 0.6119(3) 0.124(3) Uani 1 1 d U
H8A H 0.6467 0.1118 0.5893 0.186 Uiso 1 1 calc R
H8B H 0.7984 0.1367 0.5906 0.186 Uiso 1 1 calc R
H8C H 0.6901 0.2068 0.6084 0.186 Uiso 1 1 calc R
C9 C 0.8322(7) 0.1712(9) 0.7186(4) 0.171(4) Uani 1 1 d U
H9A H 0.8155 0.2325 0.7144 0.256 Uiso 1 1 calc R
H9B H 0.9151 0.1572 0.6965 0.256 Uiso 1 1 calc R
H9C H 0.8372 0.1557 0.7661 0.256 Uiso 1 1 calc R
C10 C 0.7439(11) 0.0251(9) 0.6881(4) 0.167(4) Uani 1 1 d U
H10A H 0.6720 -0.0047 0.6656 0.251 Uiso 1 1 calc R
H10B H 0.7483 0.0069 0.7351 0.251 Uiso 1 1 calc R
H10C H 0.8264 0.0113 0.6656 0.251 Uiso 1 1 calc R

loop_
_atom_site_aniso_label
_atom_site_aniso_U_11
_atom_site_aniso_U_22
_atom_site_aniso_U_33
_atom_site_aniso_U_23
_atom_site_aniso_U_13
_atom_site_aniso_U_12
Al1 0.0429(7) 0.0793(11) 0.0292(6) -0.0083(6) -0.0050(5) -0.0015(7)
P1 0.0302(5) 0.0366(5) 0.0243(4) -0.0028(4) 0.0002(3) 0.0016(4)
S1 0.1100(12) 0.0459(7) 0.0420(6) -0.0052(5) -0.0158(7) -0.0183(7)
N1 0.063(2) 0.052(2) 0.0316(17) -0.0054(15) -0.0145(16) 0.0230(19)
N2 0.0299(16) 0.071(3) 0.0252(15) 0.0070(15) 0.0006(13) -0.0049(16)
C1 0.048(3) 0.256(12) 0.068(4) 0.017(6) -0.013(3) -0.030(5)
C2 0.081(4) 0.102(5) 0.032(2) -0.007(3) 0.004(2) 0.013(3)
C3 0.277(9) 0.058(3) 0.074(4) -0.017(3) -0.097(5) 0.070(4)
C4 0.287(10) 0.089(5) 0.097(5) -0.017(4) -0.107(6) 0.092(6)
C5 0.307(12) 0.068(5) 0.130(7) 0.023(5) -0.078(8) -0.013(7)
C6 0.319(11) 0.082(5) 0.099(5) -0.039(4) -0.087(6) 0.100(6)
C7 0.036(3) 0.291(8) 0.038(3) 0.007(4) 0.010(2) 0.022(4)
C8 0.058(3) 0.274(9) 0.039(3) 0.014(4) 0.018(3) -0.010(5)
C9 0.047(3) 0.382(11) 0.083(5) -0.033(7) 0.007(4) -0.028(6)
C10 0.134(6) 0.275(10) 0.093(5) 0.023(6) 0.044(5) 0.130(7)

loop_
_atom_type_symbol
_atom_type_description
_atom_type_scat_dispersion_real
_atom_type_scat_dispersion_imag
_atom_type_scat_source
C C 0.0033 0.0016 'International Tables Vol C Tables 4.2.6.8 and 6.1.1.4'
H H 0.0000 0.0000 'International Tables Vol C Tables 4.2.6.8 and 6.1.1.4'
N N 0.0061 0.0033 'International Tables Vol C Tables 4.2.6.8 and 6.1.1.4'
Al Al 0.0645 0.0514 'International Tables Vol C Tables 4.2.6.8 and 6.1.1.4'
P P 0.1023 0.0942 'International Tables Vol C Tables 4.2.6.8 and 6.1.1.4'
S S 0.1246 0.1234 'International Tables Vol C Tables 4.2.6.8 and 6.1.1.4'

loop_
_geom_angle_atom_site_label_1
_geom_angle_atom_site_label_2
_geom_angle_atom_site_label_3
_geom_angle
_geom_angle_site_symmetry_1
_geom_angle_site_symmetry_3
N1 Al1 C1 116.8(3) . .
N1 Al1 C2 114.6(2) . .
C1 Al1 C2 117.1(3) . .
N1 Al1 S1 80.11(12) . .
C1 Al1 S1 109.2(3) . .
C2 Al1 S1 113.1(2) . .
N1 Al1 P1 34.57(11) . .
C1 Al1 P1 120.6(2) . .
C2 Al1 P1 122.29(19) . .
S1 Al1 P1 45.54(4) . .
N1 P1 N2 122.5(2) . .
N1 P1 N2 121.23(19) . 3_656
N2 P1 N2 83.44(17) . 3_656
N1 P1 S1 100.35(15) . .
N2 P1 S1 113.62(16) . .
N2 P1 S1 116.60(16) 3_656 .
N1 P1 P1 141.71(14) . 3_656
N2 P1 P1 42.33(11) . 3_656
N2 P1 P1 41.99(11) 3_656 3_656
S1 P1 P1 117.93(5) . 3_656
N1 P1 Al1 43.28(15) . .
N2 P1 Al1 138.20(12) . .
N2 P1 Al1 138.31(13) 3_656 .
S1 P1 Al1 57.07(6) . .
P1 P1 Al1 175.00(4) 3_656 .
P1 S1 Al1 77.38(6) . .
C3 N1 P1 132.9(4) . .
C3 N1 Al1 124.9(3) . .
P1 N1 Al1 102.1(2) . .
C7 N2 P1 128.2(4) . .
C7 N2 P1 128.8(3) . 3_656
P1 N2 P1 95.68(17) . 3_656
C6 C3 N1 114.7(8) . .
C6 C3 C4 110.7(8) . .
N1 C3 C4 107.5(7) . .
C6 C3 C5 106.3(9) . .
N1 C3 C5 108.4(8) . .
C4 C3 C5 109.2(9) . .
C8 C7 N2 111.0(6) . .
C8 C7 C10 107.8(8) . .
N2 C7 C10 110.9(7) . .
C8 C7 C9 108.9(8) . .
N2 C7 C9 106.6(7) . .
C10 C7 C9 111.7(8) . .

loop_
_geom_bond_atom_site_label_1
_geom_bond_atom_site_label_2
_geom_bond_distance
_geom_bond_site_symmetry_2
Al1 N1 1.919(4) .
Al1 C1 1.953(6) .
Al1 C2 1.956(5) .
Al1 S1 2.354(2) .
Al1 P1 2.7370(16) .
P1 N1 1.589(4) .
P1 N2 1.681(3) .
P1 N2 1.692(3) 3_656
P1 S1 2.0019(16) .
P1 P1 2.5003(18) 3_656
N1 C3 1.486(8) .
N2 C7 1.503(7) .
N2 P1 1.692(3) 3_656
C3 C6 1.475(11) .
C3 C4 1.514(10) .
C3 C5 1.606(18) .
C7 C8 1.495(8) .
C7 C10 1.509(15) .
C7 C9 1.523(12) .

loop_
_geom_torsion_atom_site_label_1
_geom_torsion_atom_site_label_2
_geom_torsion_atom_site_label_3
_geom_torsion_atom_site_label_4
_geom_torsion
_geom_torsion_site_symmetry_1
_geom_torsion_site_symmetry_4
C1 Al1 P1 N1 -93.7(5) . .
C2 Al1 P1 N1 87.1(3) . .
S1 Al1 P1 N1 178.9(2) . .
N1 Al1 P1 N2 -89.3(3) . .
C1 Al1 P1 N2 176.9(4) . .
C2 Al1 P1 N2 -2.2(4) . .
S1 Al1 P1 N2 89.5(2) . .
N1 Al1 P1 N2 86.8(3) . 3_656
C1 Al1 P1 N2 -6.9(5) . 3_656
C2 Al1 P1 N2 174.0(3) . 3_656
S1 Al1 P1 N2 -94.3(2) . 3_656
N1 Al1 P1 S1 -178.9(2) . .
C1 Al1 P1 S1 87.4(4) . .
C2 Al1 P1 S1 -91.7(3) . .
N1 Al1 P1 P1 177.4(8) . 3_656
C1 Al1 P1 P1 83.7(9) . 3_656
C2 Al1 P1 P1 -95.4(8) . 3_656
S1 Al1 P1 P1 -3.7(8) . 3_656
N1 P1 S1 Al1 -0.80(17) . .
N2 P1 S1 Al1 -133.32(14) . .
N2 P1 S1 Al1 132.12(14) 3_656 .
P1 P1 S1 Al1 179.63(8) 3_656 .
N1 Al1 S1 P1 0.66(14) . .
C1 Al1 S1 P1 -114.4(3) . .
C2 Al1 S1 P1 113.3(2) . .
N2 P1 N1 C3 -49.9(9) . .
N2 P1 N1 C3 53.3(9) 3_656 .
S1 P1 N1 C3 -176.7(8) . .
P1 P1 N1 C3 2.7(9) 3_656 .
Al1 P1 N1 C3 -177.7(9) . .
N2 P1 N1 Al1 127.8(2) . .
N2 P1 N1 Al1 -129.0(2) 3_656 .
S1 P1 N1 Al1 1.0(2) . .
P1 P1 N1 Al1 -179.64(12) 3_656 .
C1 Al1 N1 C3 -76.3(8) . .
C2 Al1 N1 C3 66.1(8) . .
S1 Al1 N1 C3 177.1(7) . .
P1 Al1 N1 C3 177.9(8) . .
C1 Al1 N1 P1 105.8(4) . .
C2 Al1 N1 P1 -111.8(3) . .
S1 Al1 N1 P1 -0.83(17) . .
N1 P1 N2 C7 -75.3(7) . .
N2 P1 N2 C7 161.7(6) 3_656 .
S1 P1 N2 C7 45.5(7) . .
P1 P1 N2 C7 151.7(7) 3_656 .
Al1 P1 N2 C7 -20.9(7) . .
N1 P1 N2 P1 133.05(19) . 3_656
N2 P1 N2 P1 10.0(3) 3_656 3_656
S1 P1 N2 P1 -106.22(16) . 3_656
Al1 P1 N2 P1 -172.57(6) . 3_656
P1 N1 C3 C6 -45.0(14) . .
Al1 N1 C3 C6 137.8(7) . .
P1 N1 C3 C4 -168.5(6) . .
Al1 N1 C3 C4 14.3(12) . .
P1 N1 C3 C5 73.5(9) . .
Al1 N1 C3 C5 -103.7(6) . .
P1 N2 C7 C8 41.4(11) . .
P1 N2 C7 C8 -175.9(6) 3_656 .
P1 N2 C7 C10 -78.5(7) . .
P1 N2 C7 C10 64.2(9) 3_656 .
P1 N2 C7 C9 159.8(6) . .
P1 N2 C7 C9 -57.5(11) 3_656 .
